data_1000507
loop_
_publ_author_name
E.Goreshnik
M.Leblanc
V.Maisonneuve

_journal_name_full Z.Anorg.Allg.Chem.
_journal_page_first 162
_journal_paper_doi 10.1002/1521-3749(200201)628:1<162::AID-ZAAC162>3.0.CO;2-K
_journal_volume 628
_journal_year 2002
_chemical_formula_moiety
;
2(C6 H22 N4 4+),H3 O1 1+,Al7 F30 9-
;
_chemical_formula_sum 'C12 H47 Al7 F30 N8 O'
_chemical_name_systematic
;
bis(tris(2-Ammonioethyl)ammonium) hydroxonium dodecakis(\m~2~-fluoro)-octadeca
fluoro-hepta-aluminium
;
_space_group_IT_number 2
_symmetry_cell_setting triclinic
_symmetry_Int_Tables_number 2
_symmetry_space_group_name_Hall '-P 1'
_symmetry_space_group_name_H-M 'P -1'
_cell_angle_alpha 110.746(7)
_cell_angle_beta 102.016(1)
_cell_angle_gamma 103.035(4)
_cell_formula_units_Z 1
_cell_length_a 9.1111(6)
_cell_length_b 10.2652(8)
_cell_length_c 11.3302(8)
_cell_volume 915.903
_diffrn_ambient_temperature 293
_exptl_crystal_density_diffrn 1.955
_refine_ls_R_factor_gt 0.0489
_refine_ls_wR_factor_gt 0.0489
_cod_original_formula_sum 'C12 H47 Al7 F30 N8 O1'
_cod_database_code 1000507

loop_
_symmetry_equiv_pos_site_id
_symmetry_equiv_pos_as_xyz
1 x,y,z
2 -x,-y,-z

loop_
_atom_site_label
_atom_site_type_symbol
_atom_site_fract_x
_atom_site_fract_y
_atom_site_fract_z
Al1 Al 0.00000 0.00000 0.00000
Al2 Al -0.35936(1) -0.08768(9) -0.24188(8)
Al3 Al -0.27044(1) -0.35380(9) -0.13044(8)
Al4 Al 0.06914(1) 0.24221(9) 0.33042(8)
F1 F -0.5320(2) -0.2015(2) -0.3794(2)
F2 F -0.3800(2) -0.2437(2) -0.1891(2)
F3 F -0.0350(2) 0.0944(2) 0.1528(2)
F4 F -0.1768(2) 0.0186(2) -0.0915(2)
F5 F 0.2327(2) 0.1612(2) 0.3306(2)
F6 F -0.4169(2) -0.5202(2) -0.2525(2)
F7 F -0.3705(2) -0.3366(2) -0.0093(2)
F8 F -0.1186(2) -0.1719(2) -0.0088(2)
F9 F -0.4683(2) -0.0179(2) -0.1347(2)
F10 F 0.1662(2) 0.3515(2) 0.2511(2)
F11 F -0.1556(2) -0.4426(2) -0.0668(2)
F12 F -0.3352(3) 0.0622(2) -0.2857(2)
F13 F 0.1818(2) 0.3816(2) 0.4870(2)
F14 F -0.0256(2) 0.1140(2) 0.3849(2)
F15 F -0.0921(2) 0.3083(2) 0.3115(2)
O1 O 0.50000 0.50000 0.50000
N1 N 0.6728(3) 0.2431(3) 0.1004(3)
N2 N 0.8426(3) 0.6534(3) 0.2102(2)
N3 N 1.2782(3) 0.7260(3) 0.3726(3)
N4 N 0.6982(3) 0.9146(3) 0.2140(3)
C1 C 0.8219(4) 0.7777(3) 0.3218(3)
C2 C 1.0165(4) 0.6764(4) 0.2267(3)
C3 C 1.1053(4) 0.6806(4) 0.3576(3)
C4 C 0.7460(4) 0.3769(3) 0.0825(3)
C5 C 0.7531(4) 0.5081(3) 0.2033(3)
C6 C 0.6748(4) 0.8170(4) 0.2831(3)
H1 H 1.015(4) 0.603(4) 0.147(3)
H2 H 0.659(5) 0.873(5) 0.365(4)
H3 H 0.792(4) 0.507(4) 0.280(3)
H4 H 0.825(6) 0.744(5) 0.392(5)
H5 H 0.789(4) 0.995(4) 0.266(3)
H6 H 1.068(6) 0.773(6) 0.220(5)
H7 H 1.100(5) 0.761(5) 0.441(4)
H8 H 0.614(6) 0.956(5) 0.196(5)
H9 H 0.915(5) 0.856(4) 0.353(4)
H10 H 1.303(5) 0.653(4) 0.319(4)
H11 H 0.582(6) 0.734(5) 0.227(5)
H12 H 1.070(5) 0.574(5) 0.364(4)
H13 H 0.655(7) 0.169(6) 0.033(6)
H14 H 0.804(5) 0.654(4) 0.130(4)
H15 H 0.637(6) 0.510(5) 0.202(5)
H16 H 1.328(6) 0.749(6) 0.471(5)
H17 H 1.313(5) 0.801(4) 0.348(4)
H18 H 0.753(5) 0.249(5) 0.181(4)
H19 H 0.574(6) 0.256(6) 0.124(5)
H20 H 0.699(5) 0.871(4) 0.148(4)
H21 H 0.838(5) 0.378(4) 0.071(4)
H22 H 0.686(5) 0.365(5) -0.017(4)
H23 H 0.546(12) 0.441(10) 0.570(9)
H24? H 0.379(7) 0.457(7) 0.503(6)
Al2A Al 0.35936(1) 0.08768(9) 0.24188(8)
F1A F 0.5320(2) 0.2015(2) 0.3794(2)
F2A F 0.3800(2) 0.2437(2) 0.1891(2)
Al3A Al 0.27044(1) 0.35380(9) 0.13044(8)
F6A F 0.4169(2) 0.5202(2) 0.2525(2)
F7A F 0.3705(2) 0.3366(2) 0.0093(2)
F8A F 0.1186(2) 0.1719(2) 0.0088(2)
F3A F 0.0350(2) -0.0944(2) -0.1528(2)
Al4A Al -0.06914(1) -0.24221(9) -0.33042(8)
F5A F -0.2327(2) -0.1612(2) -0.3306(2)
F4A F 0.1768(2) -0.0186(2) 0.0915(2)
F9A F 0.4683(2) 0.0179(2) 0.1347(2)
F12A F 0.3352(3) -0.0622(2) 0.2857(2)
F10A F -0.1662(2) -0.3515(2) -0.2511(2)
F13A F -0.1818(2) -0.3816(2) -0.4870(2)
F14A F 0.0256(2) -0.1140(2) -0.3849(2)
F15A F 0.0921(2) -0.3083(2) -0.3115(2)
F11A F 0.1556(2) 0.4426(2) 0.0668(2)
H23A* H 0.454(12) 0.559(10) 0.430(9)

loop_
_atom_type_symbol
_atom_type_radius_bond
C 0.68
H 0.23
Al 1.35
F 0.64
N 0.68
O 0.68
